data_4072505
loop_
_publ_author_name
'Liu, Shengsheng'
'Borkar, Sachin'
'Newsham, David'
'Yennawar, Hemant'
'Sen, Ayusman'

_publ_section_title
;
 Synthesis of Palladium Complexes with an Anionic P\sim O Chelate and
 Their Use in Copolymerization of Ethene with Functionalized Norbornene
 Derivatives:&#x00A0; Unusual Functionality Tolerance
;
_journal_issue 1
_journal_name_full Organometallics
_journal_page_first 210
_journal_paper_doi 10.1021/om0607402
_journal_volume 26
_journal_year 2007
_chemical_formula_sum 'C23 H22 O5 P Pd S'
_chemical_formula_weight 547.84
_chemical_name_systematic
; 
 ? 
;
_space_group_IT_number 14
_symmetry_cell_setting monoclinic
_symmetry_space_group_name_Hall '-P 2yn'
_symmetry_space_group_name_H-M 'P 1 21/n 1'
_atom_sites_solution_hydrogens geom
_atom_sites_solution_primary direct
_atom_sites_solution_secondary difmap
_audit_creation_method SHELXL-97
_cell_angle_alpha 90.00
_cell_angle_beta 95.365(2)
_cell_angle_gamma 90.00
_cell_formula_units_Z 4
_cell_length_a 10.8667(11)
_cell_length_b 17.0383(18)
_cell_length_c 11.8080(13)
_cell_measurement_reflns_used 5300
_cell_measurement_temperature 108(2)
_cell_measurement_theta_max 28.148
_cell_measurement_theta_min 2.230
_cell_volume 2176.7(4)
_computing_cell_refinement 'Bruker SMART'
_computing_data_collection 'Bruker SMART'
_computing_data_reduction 'Bruker SAINT'
_computing_molecular_graphics 'Bruker SHELXTL'
_computing_publication_material 'Bruker SHELXTL'
_computing_structure_refinement 'SHELXL-97 (Sheldrick, 1997)'
_computing_structure_solution 'SHELXS-97 (Sheldrick, 1990)'
_diffrn_ambient_temperature 108(2)
_diffrn_measured_fraction_theta_full 0.961
_diffrn_measured_fraction_theta_max 0.961
_diffrn_measurement_device_type 'CCD area detector'
_diffrn_measurement_method 'phi and omega scans'
_diffrn_radiation_monochromator graphite
_diffrn_radiation_source 'fine-focus sealed tube'
_diffrn_radiation_type MoK\a
_diffrn_radiation_wavelength 0.71073
_diffrn_reflns_av_R_equivalents 0.0207
_diffrn_reflns_av_sigmaI/netI 0.0297
_diffrn_reflns_limit_h_max 13
_diffrn_reflns_limit_h_min -14
_diffrn_reflns_limit_k_max 21
_diffrn_reflns_limit_k_min -22
_diffrn_reflns_limit_l_max 15
_diffrn_reflns_limit_l_min -11
_diffrn_reflns_number 14019
_diffrn_reflns_theta_full 28.30
_diffrn_reflns_theta_max 28.30
_diffrn_reflns_theta_min 2.10
_exptl_absorpt_coefficient_mu 1.055
_exptl_absorpt_correction_type none
_exptl_crystal_colour yellow
_exptl_crystal_density_diffrn 1.672
_exptl_crystal_density_method 'not measured'
_exptl_crystal_description cuboidal
_exptl_crystal_F_000 1108
_exptl_crystal_size_max 0.20
_exptl_crystal_size_mid 0.14
_exptl_crystal_size_min 0.11
_refine_diff_density_max 1.872
_refine_diff_density_min -1.480
_refine_diff_density_rms 0.126
_refine_ls_extinction_method none
_refine_ls_goodness_of_fit_ref 1.066
_refine_ls_hydrogen_treatment noref
_refine_ls_matrix_type full
_refine_ls_number_parameters 283
_refine_ls_number_reflns 5208
_refine_ls_number_restraints 0
_refine_ls_restrained_S_all 1.066
_refine_ls_R_factor_all 0.0480
_refine_ls_R_factor_gt 0.0403
_refine_ls_shift/su_max 0.012
_refine_ls_shift/su_mean 0.000
_refine_ls_structure_factor_coef Fsqd
_refine_ls_weighting_details 'calc w=1/[\s^2^(Fo^2^)+(0.0663P)^2^+2.6241P] where P=(Fo^2^+2Fc^2^)/3'
_refine_ls_weighting_scheme calc
_refine_ls_wR_factor_gt 0.1083
_refine_ls_wR_factor_ref 0.1134
_reflns_number_gt 4486
_reflns_number_total 5208
_reflns_threshold_expression >2sigma(I)
_cod_data_source_file om0607402si20060815_102730.cif
_cod_data_source_block svb6s
_cod_depositor_comments
;
The following automatic conversions were performed:

'_symmetry_cell_setting' value 'Monoclinic' changed to 'monoclinic'
according to /home/saulius/struct/CIF-dictionaries/cif_core.dic
dictionary named 'cif_core.dic' version 2.4.1 from 2010-06-29.

Automatic conversion script
Id: cif_fix_values 1715 2011-07-08 13:25:40Z adriana 
;
_cod_original_sg_symbol_H-M P2(1)/n
_cod_database_code 4072505

loop_
_symmetry_equiv_pos_as_xyz
'x, y, z'
'-x+1/2, y+1/2, -z+1/2'
'-x, -y, -z'
'x-1/2, -y-1/2, z-1/2'

loop_
_atom_site_label
_atom_site_type_symbol
_atom_site_fract_x
_atom_site_fract_y
_atom_site_fract_z
_atom_site_U_iso_or_equiv
_atom_site_adp_type
_atom_site_occupancy
_atom_site_symmetry_multiplicity
_atom_site_calc_flag
_atom_site_refinement_flags
Pd1 Pd 0.49064(2) 0.231227(14) 0.65473(2) 0.02094(10) Uani 1 1 d .
P1 P 0.49826(7) 0.14067(4) 0.79999(7) 0.01721(16) Uani 1 1 d .
S1 S 0.45560(7) 0.32795(4) 0.88195(6) 0.01966(16) Uani 1 1 d .
O2 O 0.4966(2) 0.32904(13) 0.7657(2) 0.0254(5) Uani 1 1 d .
O1 O 0.3238(2) 0.05800(14) 0.64534(19) 0.0249(5) Uani 1 1 d .
C23 C 0.5022(5) 0.1543(2) 0.5192(3) 0.0469(11) Uani 1 1 d .
H23A H 0.4968 0.1563 0.6015 0.070 Uiso 1 1 calc R
H23B H 0.5731 0.1219 0.5031 0.070 Uiso 1 1 calc R
H23C H 0.4263 0.1313 0.4819 0.070 Uiso 1 1 calc R
O3 O 0.3323(2) 0.29698(14) 0.8836(2) 0.0270(5) Uani 1 1 d .
C6 C 0.5532(3) 0.26077(17) 0.9648(3) 0.0182(6) Uani 1 1 d .
C4 C 0.6780(3) 0.23988(19) 1.1428(3) 0.0235(7) Uani 1 1 d .
H4 H 0.7155 0.2596 1.2130 0.028 Uiso 1 1 calc R
C5 C 0.6099(3) 0.28973(18) 1.0664(3) 0.0201(6) Uani 1 1 d .
H5 H 0.6025 0.3438 1.0843 0.024 Uiso 1 1 calc R
O4 O 0.4773(2) 0.40363(13) 0.9345(2) 0.0284(5) Uani 1 1 d .
C14 C 0.3521(3) 0.09852(17) 0.8344(3) 0.0178(6) Uani 1 1 d .
O5 O 0.7505(2) 0.14350(16) 0.7482(2) 0.0328(6) Uani 1 1 d .
C1 C 0.5667(3) 0.18164(17) 0.9354(3) 0.0180(6) Uani 1 1 d .
C16 C 0.2027(3) 0.0653(2) 0.9662(3) 0.0261(7) Uani 1 1 d .
H16 H 0.1771 0.0668 1.0409 0.031 Uiso 1 1 calc R
C19 C 0.2774(3) 0.05962(17) 0.7479(3) 0.0196(6) Uani 1 1 d .
C15 C 0.3121(3) 0.10151(18) 0.9427(3) 0.0216(6) Uani 1 1 d .
H15 H 0.3602 0.1287 1.0016 0.026 Uiso 1 1 calc R
C18 C 0.1674(3) 0.02471(18) 0.7702(3) 0.0226(6) Uani 1 1 d .
H18 H 0.1171 -0.0006 0.7109 0.027 Uiso 1 1 calc R
C7 C 0.5935(3) 0.05453(18) 0.7788(3) 0.0217(6) Uani 1 1 d .
C9 C 0.6226(4) -0.0851(2) 0.7579(3) 0.0331(8) Uani 1 1 d .
H9 H 0.5910 -0.1370 0.7601 0.040 Uiso 1 1 calc R
C3 C 0.6901(3) 0.16165(19) 1.1153(3) 0.0244(7) Uani 1 1 d .
H3 H 0.7356 0.1274 1.1670 0.029 Uiso 1 1 calc R
C20 C 0.2664(3) 0.0054(2) 0.5610(3) 0.0309(8) Uani 1 1 d .
H20A H 0.2603 -0.0471 0.5940 0.046 Uiso 1 1 calc R
H20B H 0.3163 0.0028 0.4961 0.046 Uiso 1 1 calc R
H20C H 0.1834 0.0246 0.5353 0.046 Uiso 1 1 calc R
C10 C 0.7411(4) -0.0721(2) 0.7299(3) 0.0374(9) Uani 1 1 d .
H10 H 0.7911 -0.1155 0.7130 0.045 Uiso 1 1 calc R
C12 C 0.7150(3) 0.0673(2) 0.7499(3) 0.0266(7) Uani 1 1 d .
C17 C 0.1310(3) 0.02698(19) 0.8795(3) 0.0254(7) Uani 1 1 d .
H17 H 0.0562 0.0021 0.8954 0.031 Uiso 1 1 calc R
C2 C 0.6359(3) 0.13273(18) 1.0123(3) 0.0227(6) Uani 1 1 d .
H2 H 0.6461 0.0790 0.9938 0.027 Uiso 1 1 calc R
C11 C 0.7891(3) 0.0037(3) 0.7257(3) 0.0344(8) Uani 1 1 d .
H11 H 0.8711 0.0119 0.7067 0.041 Uiso 1 1 calc R
C13 C 0.8611(4) 0.1620(3) 0.6980(3) 0.0418(10) Uani 1 1 d .
H13A H 0.9326 0.1440 0.7479 0.063 Uiso 1 1 calc R
H13B H 0.8663 0.2189 0.6874 0.063 Uiso 1 1 calc R
H13C H 0.8603 0.1357 0.6240 0.063 Uiso 1 1 calc R
C8 C 0.5496(3) -0.02145(19) 0.7831(3) 0.0245(7) Uani 1 1 d .
H8 H 0.4683 -0.0304 0.8036 0.029 Uiso 1 1 calc R
C21 C 0.4755(4) 0.2927(3) 0.4879(3) 0.0429(10) Uani 1 1 d .
C22 C 0.5161(14) 0.2246(4) 0.4809(5) 0.164(6) Uani 1 1 d .
H22 H 0.5788 0.2241 0.4299 0.197 Uiso 1 1 calc R

loop_
_atom_site_aniso_label
_atom_site_aniso_U_11
_atom_site_aniso_U_22
_atom_site_aniso_U_33
_atom_site_aniso_U_23
_atom_site_aniso_U_13
_atom_site_aniso_U_12
Pd1 0.02252(15) 0.02375(15) 0.01656(14) 0.00130(9) 0.00194(9) -0.00354(9)
P1 0.0173(4) 0.0176(3) 0.0165(4) -0.0016(3) 0.0003(3) -0.0013(3)
S1 0.0190(4) 0.0191(3) 0.0197(4) -0.0011(3) -0.0042(3) 0.0027(3)
O2 0.0315(12) 0.0222(11) 0.0219(11) 0.0026(9) -0.0005(9) -0.0009(9)
O1 0.0251(11) 0.0289(12) 0.0200(11) -0.0065(9) -0.0011(9) -0.0059(9)
C23 0.085(3) 0.042(2) 0.0146(17) -0.0100(16) 0.0100(19) -0.004(2)
O3 0.0184(11) 0.0349(13) 0.0265(12) -0.0002(10) -0.0035(9) 0.0017(10)
C6 0.0135(13) 0.0207(14) 0.0198(15) 0.0006(11) -0.0012(11) 0.0005(11)
C4 0.0192(15) 0.0297(16) 0.0203(15) -0.0016(12) -0.0045(12) -0.0023(12)
C5 0.0169(14) 0.0213(14) 0.0210(15) -0.0049(12) -0.0036(11) 0.0004(11)
O4 0.0341(13) 0.0205(11) 0.0282(12) -0.0043(9) -0.0092(10) 0.0065(10)
C14 0.0161(13) 0.0168(13) 0.0201(14) 0.0010(11) 0.0001(11) 0.0004(11)
O5 0.0218(12) 0.0418(14) 0.0358(14) -0.0049(11) 0.0082(10) -0.0064(10)
C1 0.0156(13) 0.0206(14) 0.0175(14) 0.0009(11) -0.0005(11) -0.0018(11)
C16 0.0223(15) 0.0323(17) 0.0243(16) 0.0027(13) 0.0044(12) 0.0016(13)
C19 0.0208(14) 0.0182(13) 0.0195(14) 0.0010(11) -0.0002(11) 0.0024(11)
C15 0.0193(14) 0.0238(15) 0.0213(15) 0.0012(12) -0.0001(11) 0.0012(12)
C18 0.0185(14) 0.0191(14) 0.0288(16) -0.0017(12) -0.0052(12) 0.0001(11)
C7 0.0224(15) 0.0250(15) 0.0175(14) -0.0029(12) 0.0002(11) 0.0041(12)
C9 0.047(2) 0.0252(16) 0.0261(17) -0.0045(14) -0.0022(15) 0.0117(15)
C3 0.0212(15) 0.0273(16) 0.0230(16) 0.0037(13) -0.0077(12) 0.0022(12)
C20 0.0337(19) 0.0332(18) 0.0249(17) -0.0115(14) -0.0019(14) -0.0058(15)
C10 0.042(2) 0.045(2) 0.0244(18) -0.0081(16) -0.0019(15) 0.0226(18)
C12 0.0246(16) 0.0374(18) 0.0173(15) -0.0044(13) -0.0001(12) 0.0026(14)
C17 0.0196(15) 0.0250(15) 0.0315(17) 0.0034(13) 0.0013(13) -0.0012(12)
C2 0.0232(15) 0.0191(14) 0.0251(16) 0.0003(12) -0.0019(12) 0.0020(12)
C11 0.0230(16) 0.059(2) 0.0201(16) -0.0057(16) -0.0011(13) 0.0118(17)
C13 0.0296(19) 0.063(3) 0.034(2) -0.0048(19) 0.0098(16) -0.0120(18)
C8 0.0258(16) 0.0244(15) 0.0226(15) -0.0016(12) -0.0013(12) 0.0046(13)
C21 0.059(3) 0.049(2) 0.0209(18) 0.0084(17) 0.0050(18) -0.006(2)
C22 0.415(19) 0.064(4) 0.015(3) 0.002(2) 0.028(5) 0.032(7)

loop_
_atom_type_symbol
_atom_type_description
_atom_type_scat_dispersion_real
_atom_type_scat_dispersion_imag
_atom_type_scat_source
C C 0.0033 0.0016 'International Tables Vol C Tables 4.2.6.8 and 6.1.1.4'
H H 0.0000 0.0000 'International Tables Vol C Tables 4.2.6.8 and 6.1.1.4'
O O 0.0106 0.0060 'International Tables Vol C Tables 4.2.6.8 and 6.1.1.4'
P P 0.1023 0.0942 'International Tables Vol C Tables 4.2.6.8 and 6.1.1.4'
S S 0.1246 0.1234 'International Tables Vol C Tables 4.2.6.8 and 6.1.1.4'
Pd Pd -0.9988 1.0072 'International Tables Vol C Tables 4.2.6.8 and 6.1.1.4'

loop_
_geom_angle_atom_site_label_1
_geom_angle_atom_site_label_2
_geom_angle_atom_site_label_3
_geom_angle
O2 Pd1 P1 94.00(7)
C14 P1 C7 103.34(14)
C14 P1 C1 104.22(14)
C7 P1 C1 103.66(14)
C14 P1 Pd1 117.29(10)
C7 P1 Pd1 114.69(11)
C1 P1 Pd1 112.17(10)
O4 S1 O3 115.87(15)
O4 S1 O2 109.66(14)
O3 S1 O2 112.16(14)
O4 S1 C6 105.82(14)
O3 S1 C6 105.23(14)
O2 S1 C6 107.48(14)
S1 O2 Pd1 124.66(13)
C19 O1 C20 117.3(3)
C22 C23 H23A 109.5
C22 C23 H23B 109.5
H23A C23 H23B 109.5
C22 C23 H23C 109.5
H23A C23 H23C 109.5
H23B C23 H23C 109.5
C5 C6 C1 120.5(3)
C5 C6 S1 116.0(2)
C1 C6 S1 123.4(2)
C3 C4 C5 119.4(3)
C3 C4 H4 120.3
C5 C4 H4 120.3
C6 C5 C4 120.5(3)
C6 C5 H5 119.8
C4 C5 H5 119.8
C15 C14 C19 118.4(3)
C15 C14 P1 123.0(2)
C19 C14 P1 118.6(2)
C12 O5 C13 118.0(3)
C2 C1 C6 118.3(3)
C2 C1 P1 119.2(2)
C6 C1 P1 122.5(2)
C15 C16 C17 119.5(3)
C15 C16 H16 120.2
C17 C16 H16 120.2
O1 C19 C18 124.2(3)
O1 C19 C14 114.8(3)
C18 C19 C14 121.0(3)
C16 C15 C14 120.9(3)
C16 C15 H15 119.5
C14 C15 H15 119.5
C19 C18 C17 119.5(3)
C19 C18 H18 120.2
C17 C18 H18 120.2
C8 C7 C12 119.2(3)
C8 C7 P1 123.0(2)
C12 C7 P1 117.7(2)
C10 C9 C8 119.4(4)
C10 C9 H9 120.3
C8 C9 H9 120.3
C4 C3 C2 120.4(3)
C4 C3 H3 119.8
C2 C3 H3 119.8
O1 C20 H20A 109.5
O1 C20 H20B 109.5
H20A C20 H20B 109.5
O1 C20 H20C 109.5
H20A C20 H20C 109.5
H20B C20 H20C 109.5
C9 C10 C11 121.2(3)
C9 C10 H10 119.4
C11 C10 H10 119.4
O5 C12 C11 124.8(3)
O5 C12 C7 115.1(3)
C11 C12 C7 120.1(3)
C18 C17 C16 120.6(3)
C18 C17 H17 119.7
C16 C17 H17 119.7
C3 C2 C1 120.9(3)
C3 C2 H2 119.5
C1 C2 H2 119.5
C12 C11 C10 119.1(3)
C12 C11 H11 120.4
C10 C11 H11 120.4
O5 C13 H13A 109.5
O5 C13 H13B 109.5
H13A C13 H13B 109.5
O5 C13 H13C 109.5
H13A C13 H13C 109.5
H13B C13 H13C 109.5
C7 C8 C9 121.1(3)
C7 C8 H8 119.5
C9 C8 H8 119.5
C21 C22 C23 141.7(10)
C21 C22 H22 109.2
C23 C22 H22 109.2

loop_
_geom_bond_atom_site_label_1
_geom_bond_atom_site_label_2
_geom_bond_distance
Pd1 O2 2.117(2)
Pd1 P1 2.3028(8)
P1 C14 1.823(3)
P1 C7 1.827(3)
P1 C1 1.837(3)
S1 O4 1.441(2)
S1 O3 1.442(2)
S1 O2 1.483(2)
S1 C6 1.788(3)
O1 C19 1.355(4)
O1 C20 1.438(4)
C23 C22 1.294(8)
C23 H23A 0.9800
C23 H23B 0.9800
C23 H23C 0.9800
C6 C5 1.388(4)
C6 C1 1.403(4)
C4 C3 1.381(5)
C4 C5 1.399(4)
C4 H4 0.9500
C5 H5 0.9500
C14 C15 1.390(4)
C14 C19 1.409(4)
O5 C12 1.356(4)
O5 C13 1.424(4)
C1 C2 1.399(4)
C16 C15 1.390(4)
C16 C17 1.390(5)
C16 H16 0.9500
C19 C18 1.382(4)
C15 H15 0.9500
C18 C17 1.386(5)
C18 H18 0.9500
C7 C8 1.382(5)
C7 C12 1.411(5)
C9 C10 1.378(6)
C9 C8 1.392(5)
C9 H9 0.9500
C3 C2 1.391(4)
C3 H3 0.9500
C20 H20A 0.9800
C20 H20B 0.9800
C20 H20C 0.9800
C10 C11 1.395(6)
C10 H10 0.9500
C12 C11 1.394(5)
C17 H17 0.9500
C2 H2 0.9500
C11 H11 0.9500
C13 H13A 0.9800
C13 H13B 0.9800
C13 H13C 0.9800
C8 H8 0.9500
C21 C22 1.248(9)
C22 H22 0.9500

loop_
_geom_torsion_atom_site_label_1
_geom_torsion_atom_site_label_2
_geom_torsion_atom_site_label_3
_geom_torsion_atom_site_label_4
_geom_torsion
O2 Pd1 P1 C14 97.60(13)
O2 Pd1 P1 C7 -140.87(13)
O2 Pd1 P1 C1 -22.98(13)
O4 S1 O2 Pd1 177.77(14)
O3 S1 O2 Pd1 -52.0(2)
C6 S1 O2 Pd1 63.18(19)
P1 Pd1 O2 S1 -24.82(16)
O4 S1 C6 C5 10.0(3)
O3 S1 C6 C5 -113.2(3)
O2 S1 C6 C5 127.1(2)
O4 S1 C6 C1 -174.5(3)
O3 S1 C6 C1 62.3(3)
O2 S1 C6 C1 -57.4(3)
C1 C6 C5 C4 -2.1(5)
S1 C6 C5 C4 173.5(3)
C3 C4 C5 C6 1.1(5)
C7 P1 C14 C15 108.6(3)
C1 P1 C14 C15 0.5(3)
Pd1 P1 C14 C15 -124.2(2)
C7 P1 C14 C19 -70.0(3)
C1 P1 C14 C19 -178.1(2)
Pd1 P1 C14 C19 57.2(3)
C5 C6 C1 C2 1.5(5)
S1 C6 C1 C2 -173.8(2)
C5 C6 C1 P1 -177.9(2)
S1 C6 C1 P1 6.8(4)
C14 P1 C1 C2 85.1(3)
C7 P1 C1 C2 -22.7(3)
Pd1 P1 C1 C2 -147.0(2)
C14 P1 C1 C6 -95.5(3)
C7 P1 C1 C6 156.6(3)
Pd1 P1 C1 C6 32.4(3)
C20 O1 C19 C18 -11.4(4)
C20 O1 C19 C14 166.9(3)
C15 C14 C19 O1 -178.8(3)
P1 C14 C19 O1 -0.2(4)
C15 C14 C19 C18 -0.5(4)
P1 C14 C19 C18 178.2(2)
C17 C16 C15 C14 -1.3(5)
C19 C14 C15 C16 1.6(4)
P1 C14 C15 C16 -177.0(2)
O1 C19 C18 C17 177.2(3)
C14 C19 C18 C17 -1.0(4)
C14 P1 C7 C8 3.7(3)
C1 P1 C7 C8 112.2(3)
Pd1 P1 C7 C8 -125.2(3)
C14 P1 C7 C12 179.7(2)
C1 P1 C7 C12 -71.8(3)
Pd1 P1 C7 C12 50.8(3)
C5 C4 C3 C2 0.4(5)
C8 C9 C10 C11 -0.3(5)
C13 O5 C12 C11 12.5(5)
C13 O5 C12 C7 -167.5(3)
C8 C7 C12 O5 -179.8(3)
P1 C7 C12 O5 4.1(4)
C8 C7 C12 C11 0.2(5)
P1 C7 C12 C11 -176.0(2)
C19 C18 C17 C16 1.3(5)
C15 C16 C17 C18 -0.2(5)
C4 C3 C2 C1 -1.0(5)
C6 C1 C2 C3 0.1(5)
P1 C1 C2 C3 179.4(3)
O5 C12 C11 C10 -179.6(3)
C7 C12 C11 C10 0.4(5)
C9 C10 C11 C12 -0.4(5)
C12 C7 C8 C9 -0.9(5)
P1 C7 C8 C9 175.1(3)
C10 C9 C8 C7 0.9(5)
